data_2236471
loop_
_publ_author_name
'Petrusenko, Svitlana R.'
'Belozub, Yaroslava I.'
'Kokozay, Volodymyr N.'
'Omelchenko, Irina V.'

_publ_section_title
;
 Bis(2-hydroxyiminomethyl-6-methoxyphenolato-\k^2^<i>N</i>,<i>O</i>^1^)copper(II)
;
_journal_coeditor_code LR2071
_journal_issue 9
_journal_name_full 'Acta Crystallographica Section E'
_journal_page_first m1165
_journal_paper_doi 10.1107/S1600536812032187
_journal_volume 68
_journal_year 2012
_chemical_formula_iupac '[Cu (C8 H8 N O3)2]'
_chemical_formula_moiety 'C16 H16 Cu N2 O6'
_chemical_formula_sum 'C16 H16 Cu N2 O6'
_chemical_formula_weight 395.85
_chemical_name_systematic
;
Bis(2-hydroxyiminomethyl-6-methoxyphenolato-\k^2^<i>N</i>,<i>O</i>^1^)copper(II)
;
_space_group_IT_number 14
_symmetry_cell_setting monoclinic
_symmetry_space_group_name_Hall '-P 2yn'
_symmetry_space_group_name_H-M 'P 1 21/n 1'
_atom_sites_solution_hydrogens difmap
_atom_sites_solution_primary direct
_atom_sites_solution_secondary difmap
_audit_creation_method
;
CrysAlis RED (Oxford Diffraction, 2010)
;
_cell_angle_alpha 90.00
_cell_angle_beta 94.906(4)
_cell_angle_gamma 90.00
_cell_formula_units_Z 2
_cell_length_a 8.4906(4)
_cell_length_b 4.8997(2)
_cell_length_c 18.9309(9)
_cell_measurement_reflns_used 2721
_cell_measurement_temperature 293(2)
_cell_measurement_theta_max 32.2081
_cell_measurement_theta_min 3.0881
_cell_volume 784.67(6)
_computing_cell_refinement
;
CrysAlis CCD (Oxford Diffraction, 2010)
;
_computing_data_collection
;
CrysAlis CCD (Oxford Diffraction, 2010)
;
_computing_data_reduction
;
CrysAlis RED (Oxford Diffraction, 2010)
;
_computing_molecular_graphics 'SHELXTL (Sheldrick, 2008)'
_computing_publication_material 'publCIF (Westrip, 2010)'
_computing_structure_refinement 'SHELXTL (Sheldrick, 2008)'
_computing_structure_solution 'SHELXTL (Sheldrick, 2008)'
_diffrn_ambient_temperature 293(2)
_diffrn_detector_area_resol_mean 16.1827
_diffrn_measured_fraction_theta_full 0.989
_diffrn_measured_fraction_theta_max 0.989
_diffrn_measurement_device_type 'Oxford Diffraction Xcalibur/Sapphire3'
_diffrn_measurement_method '\w scans'
_diffrn_radiation_monochromator graphite
_diffrn_radiation_source 'Enhance (Mo) X-ray Source'
_diffrn_radiation_type MoK\a
_diffrn_radiation_wavelength 0.71073
_diffrn_reflns_av_R_equivalents 0.0200
_diffrn_reflns_av_sigmaI/netI 0.0185
_diffrn_reflns_limit_h_max 11
_diffrn_reflns_limit_h_min -11
_diffrn_reflns_limit_k_max 6
_diffrn_reflns_limit_k_min -6
_diffrn_reflns_limit_l_max 26
_diffrn_reflns_limit_l_min -26
_diffrn_reflns_number 8497
_diffrn_reflns_theta_full 29.99
_diffrn_reflns_theta_max 29.99
_diffrn_reflns_theta_min 3.87
_diffrn_standards_decay_% 1
_diffrn_standards_interval_count 50
_diffrn_standards_number 2
_exptl_absorpt_coefficient_mu 1.429
_exptl_absorpt_correction_T_max 0.7631
_exptl_absorpt_correction_T_min 0.5351
_exptl_absorpt_correction_type multi-scan
_exptl_absorpt_process_details
;
(CrysAlis RED; Oxford Diffraction, 2010)
;
_exptl_crystal_colour gold--green
_exptl_crystal_density_diffrn 1.675
_exptl_crystal_density_method 'not measured'
_exptl_crystal_description needle
_exptl_crystal_F_000 406
_exptl_crystal_size_max 0.50
_exptl_crystal_size_mid 0.20
_exptl_crystal_size_min 0.10
_refine_diff_density_max 0.386
_refine_diff_density_min -0.194
_refine_ls_extinction_method none
_refine_ls_goodness_of_fit_ref 1.007
_refine_ls_hydrogen_treatment mixed
_refine_ls_matrix_type full
_refine_ls_number_constraints 11
_refine_ls_number_parameters 132
_refine_ls_number_reflns 2245
_refine_ls_number_restraints 0
_refine_ls_restrained_S_all 1.007
_refine_ls_R_factor_all 0.0393
_refine_ls_R_factor_gt 0.0283
_refine_ls_shift/su_max 0.001
_refine_ls_shift/su_mean 0.000
_refine_ls_structure_factor_coef Fsqd
_refine_ls_weighting_details 'calc w=1/[\s^2^(Fo^2^)+(0.0486P)^2^+0.0000P] where P=(Fo^2^+2Fc^2^)/3'
_refine_ls_weighting_scheme calc
_refine_ls_wR_factor_gt 0.0723
_refine_ls_wR_factor_ref 0.0767
_reflns_number_gt 1816
_reflns_number_total 2245
_reflns_threshold_expression I>2sigma(I)
_cod_data_source_file lr2071.cif
_cod_data_source_block I
_cod_original_sg_symbol_H-M 'P 21/n'
_cod_database_code 2236471
_cod_database_fobs_code 2236471

loop_
_symmetry_equiv_pos_as_xyz
'x, y, z'
'-x+1/2, y+1/2, -z+1/2'
'-x, -y, -z'
'x-1/2, -y-1/2, z-1/2'

loop_
_atom_site_type_symbol
_atom_site_label
_atom_site_fract_x
_atom_site_fract_y
_atom_site_fract_z
_atom_site_U_iso_or_equiv
_atom_site_adp_type
_atom_site_calc_flag
_atom_site_refinement_flags
_atom_site_occupancy
_atom_site_symmetry_multiplicity
Cu Cu1 0.5000 0.5000 0.5000 0.03633(10) Uani d S 1 2
N N1 0.27576(15) 0.5566(3) 0.50728(7) 0.0398(3) Uani d . 1 1
C C1 0.60680(18) 0.0698(3) 0.59715(8) 0.0378(3) Uani d . 1 1
O O1 0.49066(12) 0.2223(2) 0.56829(5) 0.0446(2) Uani d . 1 1
O O2 0.41409(14) -0.1275(2) 0.66227(6) 0.0541(3) Uani d . 1 1
C C2 0.56941(19) -0.1252(3) 0.64921(7) 0.0416(3) Uani d . 1 1
O O3 0.20159(13) 0.3924(3) 0.55453(6) 0.0518(3) Uani d . 1 1
H H3O 0.2665 0.2879 0.5745 0.078 Uiso calc R 1 1
C C3 0.6860(2) -0.2899(3) 0.68168(8) 0.0488(4) Uani d . 1 1
H H3 0.6603 -0.4164 0.7155 0.059 Uiso calc R 1 1
C C4 0.8415(2) -0.2687(3) 0.66435(8) 0.0512(4) Uani d . 1 1
H H4 0.9189 -0.3814 0.6865 0.061 Uiso calc R 1 1
C C5 0.8809(2) -0.0838(4) 0.61520(9) 0.0467(3) Uani d . 1 1
H H5 0.9853 -0.0700 0.6043 0.056 Uiso calc R 1 1
C C6 0.76430(18) 0.0881(3) 0.58031(8) 0.0393(3) Uani d . 1 1
C C7 0.81554(18) 0.2753(3) 0.52815(8) 0.0420(3) Uani d . 1 1
H H7 0.920(2) 0.279(4) 0.5214(9) 0.054(5) Uiso d . 1 1
C C8 0.3647(3) -0.3339(4) 0.70831(10) 0.0572(4) Uani d . 1 1
H H8A 0.392(3) -0.514(4) 0.6925(12) 0.050(6) Uiso d . 1 1
H H8B 0.418(3) -0.314(4) 0.7595(12) 0.072(6) Uiso d . 1 1
H H8C 0.255(3) -0.322(4) 0.7053(10) 0.064(6) Uiso d . 1 1

loop_
_atom_site_aniso_label
_atom_site_aniso_U_11
_atom_site_aniso_U_22
_atom_site_aniso_U_33
_atom_site_aniso_U_12
_atom_site_aniso_U_13
_atom_site_aniso_U_23
Cu1 0.03102(14) 0.03680(14) 0.04131(15) -0.00245(9) 0.00388(9) 0.00387(9)
N1 0.0332(6) 0.0452(6) 0.0413(6) -0.0056(5) 0.0060(5) 0.0017(5)
C1 0.0405(7) 0.0349(6) 0.0379(7) -0.0014(6) 0.0017(6) -0.0020(5)
O1 0.0358(5) 0.0457(5) 0.0525(5) 0.0010(4) 0.0052(4) 0.0134(5)
O2 0.0521(7) 0.0494(6) 0.0621(7) -0.0034(5) 0.0118(5) 0.0163(6)
C2 0.0463(8) 0.0360(7) 0.0422(7) -0.0041(6) 0.0021(6) -0.0008(6)
O3 0.0370(5) 0.0640(7) 0.0550(6) -0.0058(6) 0.0083(5) 0.0176(6)
C3 0.0611(10) 0.0393(7) 0.0451(7) -0.0020(7) -0.0013(7) 0.0044(6)
C4 0.0554(9) 0.0464(8) 0.0499(8) 0.0099(7) -0.0072(7) -0.0004(7)
C5 0.0402(8) 0.0483(7) 0.0505(8) 0.0060(7) -0.0024(7) -0.0055(7)
C6 0.0391(7) 0.0369(6) 0.0410(7) 0.0000(6) -0.0009(6) -0.0049(6)
C7 0.0320(7) 0.0477(8) 0.0463(7) -0.0020(6) 0.0033(6) -0.0023(6)
C8 0.0656(12) 0.0517(9) 0.0560(10) -0.0083(9) 0.0151(9) 0.0089(8)

loop_
_atom_type_symbol
_atom_type_description
_atom_type_scat_dispersion_real
_atom_type_scat_dispersion_imag
_atom_type_scat_source
C C 0.0033 0.0016 'International Tables Vol C Tables 4.2.6.8 and 6.1.1.4'
H H 0.0000 0.0000 'International Tables Vol C Tables 4.2.6.8 and 6.1.1.4'
N N 0.0061 0.0033 'International Tables Vol C Tables 4.2.6.8 and 6.1.1.4'
O O 0.0106 0.0060 'International Tables Vol C Tables 4.2.6.8 and 6.1.1.4'
Cu Cu 0.3201 1.2651 'International Tables Vol C Tables 4.2.6.8 and 6.1.1.4'

loop_
_geom_angle_atom_site_label_1
_geom_angle_atom_site_label_2
_geom_angle_atom_site_label_3
_geom_angle_site_symmetry_1
_geom_angle_site_symmetry_3
_geom_angle
O1 Cu1 O1 3_666 . 180.0
O1 Cu1 N1 3_666 . 92.56(5)
O1 Cu1 N1 . . 87.44(5)
O1 Cu1 N1 3_666 3_666 87.44(5)
O1 Cu1 N1 . 3_666 92.56(5)
N1 Cu1 N1 . 3_666 180.00(8)
C7 N1 O3 3_666 . 114.91(13)
C7 N1 Cu1 3_666 . 127.46(11)
O3 N1 Cu1 . . 117.60(10)
O1 C1 C6 . . 124.28(14)
O1 C1 C2 . . 117.57(14)
C6 C1 C2 . . 118.15(14)
C1 O1 Cu1 . . 128.33(10)
C2 O2 C8 . . 117.25(14)
O2 C2 C3 . . 125.65(14)
O2 C2 C1 . . 113.99(13)
C3 C2 C1 . . 120.35(15)
N1 O3 H3O . . 109.5
C2 C3 C4 . . 120.69(15)
C2 C3 H3 . . 119.7
C4 C3 H3 . . 119.7
C5 C4 C3 . . 120.27(15)
C5 C4 H4 . . 119.9
C3 C4 H4 . . 119.9
C4 C5 C6 . . 120.76(16)
C4 C5 H5 . . 119.6
C6 C5 H5 . . 119.6
C1 C6 C5 . . 119.77(15)
C1 C6 C7 . . 123.03(14)
C5 C6 C7 . . 117.20(15)
N1 C7 C6 3_666 . 124.28(14)
N1 C7 H7 3_666 . 117.8(12)
C6 C7 H7 . . 117.8(12)
O2 C8 H8A . . 111.8(14)
O2 C8 H8B . . 112.2(12)
H8A C8 H8B . . 106.2(18)
O2 C8 H8C . . 105.2(13)
H8A C8 H8C . . 107.6(19)
H8B C8 H8C . . 113.9(17)

loop_
_geom_bond_atom_site_label_1
_geom_bond_atom_site_label_2
_geom_bond_site_symmetry_2
_geom_bond_distance
Cu1 O1 3_666 1.8833(10)
Cu1 O1 . 1.8833(10)
Cu1 N1 . 1.9405(13)
Cu1 N1 3_666 1.9405(13)
N1 C7 3_666 1.281(2)
N1 O3 . 1.3928(17)
C1 O1 . 1.3179(17)
C1 C6 . 1.404(2)
C1 C2 . 1.428(2)
O2 C2 . 1.362(2)
O2 C8 . 1.422(2)
C2 C3 . 1.380(2)
O3 H3O . 0.8200
C3 C4 . 1.392(3)
C3 H3 . 0.9300
C4 C5 . 1.361(2)
C4 H4 . 0.9300
C5 C6 . 1.419(2)
C5 H5 . 0.9300
C6 C7 . 1.442(2)
C7 N1 3_666 1.281(2)
C7 H7 . 0.903(19)
C8 H8A . 0.965(18)
C8 H8B . 1.04(2)
C8 H8C . 0.93(2)

loop_
_geom_hbond_atom_site_label_D
_geom_hbond_atom_site_label_H
_geom_hbond_atom_site_label_A
_geom_hbond_site_symmetry_A
_geom_hbond_distance_DH
_geom_hbond_distance_HA
_geom_hbond_distance_DA
_geom_hbond_angle_DHA
O3 H3O O1 . 0.82 1.94 2.5840(16) 134.3
C7 H7 O3 1_655 0.903(19) 2.49(2) 3.3231(19) 154.3(15)

loop_
_geom_torsion_atom_site_label_1
_geom_torsion_atom_site_label_2
_geom_torsion_atom_site_label_3
_geom_torsion_atom_site_label_4
_geom_torsion_site_symmetry_1
_geom_torsion_site_symmetry_4
_geom_torsion
O1 Cu1 N1 C7 3_666 3_666 2.42(14)
O1 Cu1 N1 C7 . 3_666 -177.58(14)
O1 Cu1 N1 O3 3_666 . -179.73(11)
O1 Cu1 N1 O3 . . 0.27(11)
C6 C1 O1 Cu1 . . -0.8(2)
C2 C1 O1 Cu1 . . 178.82(10)
N1 Cu1 O1 C1 . . -177.96(12)
N1 Cu1 O1 C1 3_666 . 2.04(12)
C8 O2 C2 C3 . . -6.2(2)
C8 O2 C2 C1 . . 174.03(14)
O1 C1 C2 O2 . . 0.10(19)
C6 C1 C2 O2 . . 179.74(13)
O1 C1 C2 C3 . . -179.64(13)
C6 C1 C2 C3 . . 0.0(2)
O2 C2 C3 C4 . . -179.65(14)
C1 C2 C3 C4 . . 0.1(2)
C2 C3 C4 C5 . . 0.3(2)
C3 C4 C5 C6 . . -0.6(2)
O1 C1 C6 C5 . . 179.24(14)
C2 C1 C6 C5 . . -0.4(2)
O1 C1 C6 C7 . . -1.0(2)
C2 C1 C6 C7 . . 179.38(13)
C4 C5 C6 C1 . . 0.7(2)
C4 C5 C6 C7 . . -179.06(14)
C1 C6 C7 N1 . 3_666 0.6(2)
C5 C6 C7 N1 . 3_666 -179.65(15)
